data_2011804
loop_
_publ_author_name
'Foces-Foces, C.'

_publ_section_title
;
 Three 1,6-anhydro-\b-<small>D</small>-glycopyranose derivatives
;
_journal_issue 3
_journal_name_full 'Acta Crystallographica Section C'
_journal_page_first 298
_journal_page_last 301
_journal_paper_doi 10.1107/S0108270100019065
_journal_volume 57
_journal_year 2001
_chemical_formula_sum 'C13 H14 O5'
_chemical_formula_weight 250.25
_chemical_melting_point 460.5(15)
_chemical_name_systematic 1,6-anhydro-3,4-O-(S)-benzylidene-\b-D-galactopyranose
_space_group_IT_number 4
_symmetry_cell_setting monoclinic
_symmetry_space_group_name_Hall 'P 2yb'
_symmetry_space_group_name_H-M 'P 1 21 1'
_cell_angle_alpha 90
_cell_angle_beta 102.871(4)
_cell_angle_gamma 90
_cell_formula_units_Z 2
_cell_length_a 9.0956(3)
_cell_length_b 5.8461(2)
_cell_length_c 11.0603(5)
_cell_measurement_reflns_used 76
_cell_measurement_temperature 293
_cell_measurement_theta_max 45
_cell_measurement_theta_min 2
_cell_volume 573.34(4)
_computing_cell_refinement 'LSUCRE (Appleman, 1984)'
_computing_data_collection 'Philips PW1100 software (Hornstra & Vossers, 1973)'
_computing_data_reduction 'Xtal3.6 (Hall et al., 1999)'
_computing_molecular_graphics Xtal3.6
_computing_publication_material 'BONDLA and CIFIO in Xtal3.6'
_computing_structure_refinement 'CRYLSQ in Xtal3.6'
_computing_structure_solution 'SIR97 (Altomare et al., 1997)'
_diffrn_ambient_temperature 293
_diffrn_measurement_device_type 'Philips PW1100 four-circle'
_diffrn_measurement_method '\w/2\q scans'
_diffrn_radiation_monochromator graphite
_diffrn_radiation_source 'X-ray tube'
_diffrn_radiation_type 'Cu K\a'
_diffrn_radiation_wavelength 1.54178
_diffrn_reflns_av_R_equivalents .049
_diffrn_reflns_av_sigmaI/netI .049
_diffrn_reflns_limit_h_max 10
_diffrn_reflns_limit_h_min -10
_diffrn_reflns_limit_k_max 7
_diffrn_reflns_limit_k_min -7
_diffrn_reflns_limit_l_max 13
_diffrn_reflns_limit_l_min -13
_diffrn_reflns_number 2368
_diffrn_reflns_reduction_process 'perpendicular monochr Lp'
_diffrn_reflns_theta_max 67.46
_diffrn_reflns_theta_min 4.1
_diffrn_standards_decay_% none
_diffrn_standards_interval_time 90
_diffrn_standards_number 2
_exptl_absorpt_coefficient_mu .941
_exptl_absorpt_correction_T_max .850
_exptl_absorpt_correction_T_min .760
_exptl_absorpt_correction_type \y-scan
_exptl_absorpt_process_details '(North et al., 1968)'
_exptl_crystal_colour colourless
_exptl_crystal_density_diffrn 1.45
_exptl_crystal_density_meas ?
_exptl_crystal_description 'rectangular prism'
_exptl_crystal_F_000 264
_exptl_crystal_size_max .43
_exptl_crystal_size_mid .30
_exptl_crystal_size_min .17
_refine_diff_density_max .15
_refine_diff_density_min -.12
_refine_ls_extinction_method none
_refine_ls_goodness_of_fit_all 1.046
_refine_ls_goodness_of_fit_ref 1.046
_refine_ls_hydrogen_treatment mixed
_refine_ls_matrix_type full
_refine_ls_number_constraints 0
_refine_ls_number_parameters 167
_refine_ls_number_reflns 1127
_refine_ls_number_restraints 0
_refine_ls_R_factor_all .034
_refine_ls_R_factor_gt .034
_refine_ls_shift/su_max <0.001
_refine_ls_shift/su_mean <0.001
_refine_ls_structure_factor_coef F
_refine_ls_weighting_details 'w = k/[(a+b Fo)^2^(c+d(sin\q)/\l)]'
_refine_ls_weighting_scheme calc
_refine_ls_wR_factor_all .043
_refine_ls_wR_factor_ref .043
_reflns_number_gt 1127
_reflns_number_total 1127
_reflns_threshold_expression I>0
_cod_data_source_file gd1120.cif
_cod_data_source_block III
_cod_depositor_comments
;
The following automatic conversions were performed:

'_chemical_melting_point' value '459-462' was changed to '460.5(15)'
- the average value was taken and precision was estimated.

Automatic conversion script
Id: cif_fix_values 1646 2011-03-28 12:23:43Z adriana 

The following automatic conversions were performed:

'_chemical_melting_point' value '459-462' was changed to '460.5(15)'
- the average value was taken and precision was estimated.

Automatic conversion script
Id: cif_fix_values 1715 2011-07-08 13:25:40Z adriana 

The following automatic conversions were performed:

'_exptl_crystal_density_meas' value 'not measured' was changed to '?'
- the value is perceived as not measured.

Automatic conversion script
Id: cif_fix_values 3008 2015-01-20 13:52:24Z robertas 
;
_cod_original_sg_symbol_Hall 'P 2y1'
_cod_original_sg_symbol_H-M 'P 21'
_cod_database_code 2011804
_cod_database_fobs_code 2011804

loop_
_symmetry_equiv_pos_as_xyz
+x,+y,+z
-x,1/2+y,-z

loop_
_atom_site_label
_atom_site_fract_x
_atom_site_fract_y
_atom_site_fract_z
_atom_site_U_iso_or_equiv
_atom_site_adp_type
_atom_site_calc_flag
_atom_site_calc_attached_atom
_atom_site_occupancy
_atom_site_disorder_assembly
_atom_site_disorder_group
O1 .1739(2) .45000 .5794(2) .0610(11) Uani ? ? 1.0 ? ?
O2 .5544(3) .2745(6) .5685(2) .0632(12) Uani ? ? 1.0 ? ?
O3 .40298(17) .3488(5) .83675(14) .0406(8) Uani ? ? 1.0 ? ?
O4 .2845(2) .0107(5) .84334(16) .0489(9) Uani ? ? 1.0 ? ?
O5 .2455(3) .1091(6) .51352(18) .0588(11) Uani ? ? 1.0 ? ?
C1 .2890(3) .3421(7) .5331(2) .0506(13) Uani ? ? 1.0 ? ?
C2 .4393(3) .3576(6) .6253(2) .0427(11) Uani ? ? 1.0 ? ?
C3 .4423(3) .2134(7) .7409(2) .0417(11) Uani ? ? 1.0 ? ?
C4 .3271(3) .0171(6) .7268(2) .0445(12) Uani ? ? 1.0 ? ?
C5 .1901(3) .0595(7) .6228(2) .0509(14) Uani ? ? 1.0 ? ?
C6 .1029(3) .2754(8) .6378(3) .0559(14) Uani ? ? 1.0 ? ?
C7 .3703(3) .1849(6) .9202(2) .0414(11) Uani ? ? 1.0 ? ?
C8 .2819(2) .2800(6) 1.0074(2) .0371(10) Uani ? ? 1.0 ? ?
C9 .2712(3) .1490(7) 1.1094(2) .0470(12) Uani ? ? 1.0 ? ?
C10 .1879(3) .2222(8) 1.1920(3) .0594(16) Uani ? ? 1.0 ? ?
C11 .1161(4) .4318(8) 1.1733(3) .0618(17) Uani ? ? 1.0 ? ?
C12 .1260(3) .5651(7) 1.0728(3) .0560(14) Uani ? ? 1.0 ? ?
C13 .2101(3) .4903(7) .9895(2) .0447(12) Uani ? ? 1.0 ? ?
H21 .597(5) .387(10) .529(4) .056(12) Uiso ? ? 1.0 ? ?
H1 .29880 .41594 .44975 .06500 Uiso ? ? 1.0 ? ?
H2 .46026 .52732 .65188 .05400 Uiso ? ? 1.0 ? ?
H3 .54953 .14214 .76819 .05200 Uiso ? ? 1.0 ? ?
H4 .37932 -.13346 .70852 .05700 Uiso ? ? 1.0 ? ?
H5 .12224 -.08572 .60895 .06400 Uiso ? ? 1.0 ? ?
H6a -.01030 .25796 .59385 .05500 Uiso ? ? 1.0 ? ?
H6b .11135 .31293 .73112 .05500 Uiso ? ? 1.0 ? ?
H7 .46905 .11657 .97369 .05000 Uiso ? ? 1.0 ? ?
H9 .32553 -.00879 1.12346 .04700 Uiso ? ? 1.0 ? ?
H10 .18014 .12221 1.26808 .06000 Uiso ? ? 1.0 ? ?
H11 .05310 .48793 1.23521 .06300 Uiso ? ? 1.0 ? ?
H12 .07204 .72141 1.05990 .05500 Uiso ? ? 1.0 ? ?
H13 .21812 .59214 .91412 .04300 Uiso ? ? 1.0 ? ?

loop_
_atom_site_aniso_label
_atom_site_aniso_U_11
_atom_site_aniso_U_22
_atom_site_aniso_U_33
_atom_site_aniso_U_12
_atom_site_aniso_U_13
_atom_site_aniso_U_23
O1 .0514(11) .0568(13) .0718(13) .0027(10) .0072(10) .0168(11)
O2 .0709(12) .0567(14) .0759(13) .0031(11) .0456(11) .0015(11)
O3 .0379(8) .0444(10) .0400(8) -.0074(8) .0098(6) -.0063(8)
O4 .0692(11) .0357(9) .0449(9) -.0066(9) .0196(8) -.0007(8)
O5 .0758(13) .0594(13) .0410(9) -.0193(11) .0124(9) -.0093(9)
C1 .0622(16) .0476(16) .0417(12) -.0058(14) .0110(11) .0051(13)
C2 .0472(12) .0362(13) .0481(12) -.0025(11) .0177(10) -.0022(11)
C3 .0406(11) .0429(15) .0427(11) .0025(11) .0118(9) -.0019(12)
C4 .0586(14) .0322(12) .0459(12) -.0005(11) .0182(10) -.0019(11)
C5 .0618(16) .0466(17) .0441(13) -.0164(14) .0117(11) -.0075(12)
C6 .0428(12) .068(2) .0525(14) -.0035(14) .0007(10) .0064(14)
C7 .0382(10) .0456(14) .0383(11) .0053(10) .0040(9) .0023(11)
C8 .0278(9) .0424(14) .0379(11) -.0003(10) .0005(7) -.0035(10)
C9 .0430(12) .0543(17) .0413(12) .0055(12) .0042(9) .0043(12)
C10 .0585(16) .076(2) .0446(13) .0011(17) .0133(11) .0035(15)
C11 .0561(16) .075(2) .0569(16) .0052(16) .0177(13) -.0147(16)
C12 .0419(13) .0547(18) .0690(17) .0086(13) .0070(11) -.0128(15)
C13 .0392(11) .0413(15) .0501(13) .0015(11) .0024(9) -.0009(12)

loop_
_atom_type_symbol
_atom_type_scat_dispersion_real
_atom_type_scat_dispersion_imag
_atom_type_scat_source
C .017 .009 'International tables'
H 0 0 'International tables'
O .047 .032 'International tables'

loop_
_geom_angle_atom_site_label_1
_geom_angle_atom_site_label_2
_geom_angle_atom_site_label_3
_geom_angle
_geom_angle_publ_flag
C1 O1 C6 106.8(2) ?
H21 O2 C2 113(3) ?
C7 O3 C3 103.5(3) ?
C4 O4 C7 107.1(2) ?
C1 O5 C5 101.7(3) ?
H1 C1 O1 110.7 ?
H1 C1 O5 109.8 ?
H1 C1 C2 109.2 ?
O1 C1 O5 106.2(2) ?
O1 C1 C2 111.1(2) ?
O5 C1 C2 109.8(3) ?
H2 C2 O2 110.2 ?
H2 C2 C1 109.2 ?
H2 C2 C3 108.8 ?
O2 C2 C1 109.0(2) ?
O2 C2 C3 107.7(3) yes
C1 C2 C3 112.0(2) ?
H3 C3 O3 112.3 ?
H3 C3 C2 107.7 ?
H3 C3 C4 107.7 ?
O3 C3 C2 110.8(3) yes
O3 C3 C4 102.2(2) yes
C2 C3 C4 116.3(2) ?
H4 C4 O4 112.4 ?
H4 C4 C5 108.9 ?
H4 C4 C3 108.7 ?
O4 C4 C5 110.3(2) yes
O4 C4 C3 104.1(2) yes
C5 C4 C3 112.4(3) ?
H5 C5 O5 110.3 ?
H5 C5 C4 109.8 ?
H5 C5 C6 112.8 ?
O5 C5 C4 106.7(2) ?
O5 C5 C6 102.3(3) ?
C4 C5 C6 114.4(3) ?
H6b C6 H6a 109.3 ?
H6b C6 O1 110.8 ?
H6b C6 C5 111.0 ?
H6a C6 O1 110.9 ?
H6a C6 C5 110.7 ?
O1 C6 C5 104.1(2) ?
H7 C7 O3 110.7 ?
H7 C7 O4 110.5 ?
H7 C7 C8 107.2 ?
O3 C7 O4 105.1(2) ?
O3 C7 C8 113.1(3) ?
O4 C7 C8 110.2(2) ?
C9 C8 C13 119.4(3) ?
C9 C8 C7 117.8(3) ?
C13 C8 C7 122.8(3) ?
H9 C9 C10 119.2 ?
H9 C9 C8 119.7 ?
C10 C9 C8 121.1(3) ?
H10 C10 C9 120.5 ?
H10 C10 C11 120.3 ?
C9 C10 C11 119.2(3) ?
H11 C11 C12 119.9 ?
H11 C11 C10 119.6 ?
C12 C11 C10 120.6(3) ?
H12 C12 C11 119.9 ?
H12 C12 C13 120.1 ?
C11 C12 C13 120.1(4) ?
H13 C13 C8 120.5 ?
H13 C13 C12 119.8 ?
C8 C13 C12 119.7(3) ?

loop_
_geom_bond_atom_site_label_1
_geom_bond_atom_site_label_2
_geom_bond_site_symmetry_1
_geom_bond_site_symmetry_2
_geom_bond_distance
_geom_bond_publ_flag
O1 C1 . . 1.412(4) ?
O1 C6 . . 1.436(4) ?
O2 H21 . . .92(5) ?
O2 C2 . . 1.421(4) yes
O3 C7 . . 1.407(4) ?
O3 C3 . . 1.431(4) yes
O4 C4 . . 1.426(3) ?
O4 C7 . . 1.440(4) ?
O5 C1 . . 1.422(5) ?
O5 C5 . . 1.439(4) ?
C1 H1 . . 1.039 ?
C1 C2 . . 1.515(3) ?
C2 H2 . . 1.040 ?
C2 C3 . . 1.527(4) ?
C3 H3 . . 1.042 ?
C3 C4 . . 1.538(5) ?
C4 H4 . . 1.041 ?
C4 C5 . . 1.516(4) ?
C5 H5 . . 1.041 ?
C5 C6 . . 1.519(5) ?
C6 H6b . . 1.041 ?
C6 H6a . . 1.042 ?
C7 H7 . . 1.039 ?
C7 C8 . . 1.494(4) ?
C8 C9 . . 1.384(4) ?
C8 C13 . . 1.386(5) ?
C9 H9 . . 1.042 ?
C9 C10 . . 1.379(4) ?
C10 H10 . . 1.040 ?
C10 C11 . . 1.382(6) ?
C11 H11 . . 1.039 ?
C11 C12 . . 1.377(5) ?
C12 H12 . . 1.032 ?
C12 C13 . . 1.393(5) ?
C13 H13 . . 1.040 ?

loop_
_geom_contact_atom_site_label_1
_geom_contact_atom_site_label_2
_geom_contact_distance
_geom_contact_site_symmetry_2
H6a H6b 1.698 .
C2 H21 1.98(5) .
O3 H7 2.023 .
O5 H1 2.026 .
O1 H1 2.027 .
O2 H2 2.030 .
O5 H5 2.048 .
O4 H7 2.050 .
O1 H6b 2.051 .
O1 H6a 2.053 .
C8 H7 2.057 .
O4 H4 2.061 .
O5 H21 2.06(5) 2_646
O3 H3 2.064 .
C11 H12 2.092 .
C2 H3 2.094 .
C10 H9 2.095 .
C12 H11 2.098 .
C10 H11 2.099 .
C5 H4 2.099 .
C2 H1 2.101 .
C1 H2 2.101 .
C4 H3 2.104 .
C8 H9 2.104 .
C3 H2 2.1060 .
C11 H10 2.107 .
C9 H10 2.107 .
C13 H12 2.108 .
C4 H5 2.109 .
C12 H13 2.112 .
C8 H13 2.113 .
C3 H4 2.116 .
C5 H6a 2.124 .
C5 H6b 2.127 .
C6 H5 2.148 .
H21 H2 2.20(5) .
C1 C5 2.219(5) .
C3 C7 2.228(4) .
H3 H4 2.230 .
H2 H4 2.252 1_565
O3 O4 2.260(4) .
O1 O5 2.267(4) .
C1 C6 2.287(5) .
O5 C6 2.304(4) .
C4 C7 2.306(4) .
O3 C4 2.311(4) .
H5 H6a 2.330 .
O1 C5 2.331(4) .
O4 C3 2.339(4) .
O2 H3 2.350 .
H4 H5 2.369 .
O5 C4 2.372(3) .
O2 C3 2.381(4) .
C9 C11 2.381(5) .
O2 C1 2.391(4) .
C9 C13 2.392(5) .
C10 C12 2.396(6) .
C11 C13 2.400(5) .
C8 C12 2.402(5) .
O5 C2 2.403(4) .
O4 C8 2.406(4) .
C8 C10 2.407(4) .
H11 H12 2.409 .
O1 C2 2.415(3) .
O4 C5 2.415(3) .
H9 H10 2.416 .
H10 H11 2.419 .
O3 C8 2.421(3) .
H5 H6a 2.426 2_546
H12 H13 2.427 .
O3 C2 2.435(3) .
H7 H9 2.439 .
O3 H2 2.453 .
C7 C9 2.465(4) .
H1 H2 2.473 .
O3 H13 2.495 .
H6b H11 2.497 2_547
O4 H6b 2.505 .
H3 H9 2.507 2_657
O2 H1 2.518 2_646
C1 C3 2.523(4) .
C7 C13 2.530(5) .
C3 C5 2.538(4) .
O2 H1 2.540 .
H3 H7 2.543 .
O3 H9 2.550 2_657
C4 C6 2.552(4) .
H6a H11 2.559 2_547
O1 H2 2.588 .
C9 H7 2.594 .
C3 H7 2.594 .
C7 H3 2.601 .
C2 C4 2.603(5) .
H6b H13 2.613 .
C4 H6b 2.624 .
C7 H9 2.629 .
H2 H3 2.6300 .
H5 H11 2.631 2_547
O5 H4 2.641 .
O5 H10 2.648 1_554
O3 H6b 2.658 .
O3 H7 2.667 2_657
H21 H1 2.67(4) .
O4 H13 2.679 1_545
H1 H10 2.680 1_554
H21 H4 2.69(5) 2_656
H5 H6b 2.707 .
O4 H5 2.741 .
C7 H13 2.748 .
O2 H21 2.75(5) 2_646
H9 H12 2.752 1_545
C9 C12 2.755(5) .
C8 C11 2.769(5) .
C6 H11 2.775 2_547
C10 C13 2.778(5) .
O1 H5 2.786 1_565
O1 H6a 2.803 2_556
H2 H9 2.803 2_657
O5 H6a 2.807 .
C4 H7 2.809 .
O5 C3 2.810(3) .
O2 H2 2.811 2_646
O3 C13 2.817(4) .
C3 H9 2.818 2_657
O4 H3 2.825 .
C1 C4 2.827(5) .
C1 H21 2.83(5) .
H7 H13 2.843 2_647
C2 C5 2.855(5) .
H21 H2 2.87(5) 2_646
C12 H12 2.874 2_547
C7 H6b 2.879 .
H21 H1 2.90(6) 2_646
O2 O5 2.905(3) .
H1 H11 2.905 1_554
O4 C6 2.936(4) .
O2 O5 2.949(4) 2_656
C13 H7 2.950 2_657
C13 H12 2.954 2_547
C8 H7 2.972 2_657
C13 H6b 2.984 .
C1 H6a 2.986 .
C1 H21 2.99(6) 2_646
H21 H10 3.00(4) 2_657
C1 H6b 3.002 .
O4 H11 3.003 2_547
C5 H21 3.00(5) 2_646
C7 H4 3.006 .
H7 H7 3.009 2_647
H7 H7 3.009 2_657
O5 H6a 3.011 2_546
C5 H11 3.013 2_547
C7 H7 3.020 2_657
O1 C3 3.020(3) .
C11 H12 3.021 2_547
O1 H5 3.023 2_556
C10 H1 3.024 1_556
O4 H9 3.039 .
C3 H6b 3.044 .
C12 H9 3.059 1_565
C3 C6 3.064(3) .
C9 H12 3.064 1_545
O4 C9 3.080(3) .
C2 H4 3.100 .
C8 H6b 3.110 .
C12 H3 3.113 2_657
H21 H3 3.12(5) .
C5 H6a 3.127 2_546
O3 C6 3.130(3) .
C2 C6 3.130(4) .
C6 H5 3.133 2_556
C6 H1 3.135 .
C1 H5 3.135 .
C5 H1 3.135 .
C11 H1 3.139 1_556
O3 H4 3.142 .
C1 H10 3.151 1_554
C4 H21 3.15(5) 2_646
C8 H12 3.157 2_547
C3 H21 3.16(5) .
O1 C4 3.161(3) .
O5 H6b 3.164 .
H6b H12 3.183 2_547
C13 H3 3.185 2_657
O1 O3 3.186(3) .
O3 C5 3.188(4) .
O1 H5 3.195 .
C2 H4 3.197 1_565
C2 H9 3.203 2_657
O1 H4 3.205 1_565
H6a H10 3.210 2_557
C11 H3 3.210 2_657
H6b H10 3.211 2_557
H7 H9 3.215 2_657
H4 H7 3.215 .
C2 H21 3.22(6) 2_646
O2 C1 3.224(5) 2_646
C10 H12 3.228 2_547
H21 H1 3.23(6) 2_656
H2 H10 3.240 2_657
C13 H7 3.246 .
H1 H6a 3.248 2_556
C9 H2 3.251 2_647
O2 C2 3.254(4) 2_646
H21 H5 3.25(5) 2_656
H10 H12 3.279 1_545
H9 H13 3.2790 1_545
C4 H2 3.286 1_545
O5 H2 3.287 .
O3 C1 3.287(3) .
C9 H12 3.291 2_547
O2 H4 3.296 2_656
H1 H3 3.308 2_656
C1 H3 3.317 .
C9 H11 3.321 .
C11 H9 3.322 .
C10 H12 3.328 .
O3 H4 3.329 1_565
C13 H9 3.335 .
C10 H12 3.337 1_545
C8 H12 3.337 .
C12 H10 3.337 .
C9 H13 3.338 .
C11 H13 3.338 .
O2 O2 3.339(4) 2_646
O2 O2 3.339(4) 2_656
C13 H11 3.340 .
C5 H3 3.341 .
C13 H9 3.344 1_565
C8 H10 3.348 .
O2 C4 3.349(4) .
H12 H12 3.353 2_547
H12 H12 3.353 2_557
O2 H10 3.359 2_657
C8 H3 3.361 2_657
C11 H6b 3.367 2_557
H4 H13 3.373 1_545
O4 C13 3.379(5) .
O3 C9 3.381(4) 2_657
C10 H3 3.384 2_657
C1 H4 3.385 .
C4 H2 3.391 .
C4 H6a 3.399 .
H21 H21 3.41(8) 2_656
H21 H21 3.41(8) 2_646
C3 H1 3.406 .
C5 C7 3.411(4) .
C7 H9 3.419 2_657
O2 H4 3.423 .
C3 H5 3.430 .
C6 H4 3.431 .
C9 H3 3.438 2_657
C2 H6b 3.449 .
C1 H21 3.46(6) 2_656
C10 H2 3.473 2_647
H12 H13 3.476 2_557
O5 H3 3.486 .
C3 H21 3.50(5) 2_646

loop_
_geom_hbond_atom_site_label_D
_geom_hbond_atom_site_label_H
_geom_hbond_atom_site_label_A
_geom_hbond_site_symmetry_D
_geom_hbond_site_symmetry_H
_geom_hbond_site_symmetry_A
_geom_hbond_distance_DH
_geom_hbond_distance_HA
_geom_hbond_distance_DA
_geom_hbond_angle_DHA
_geom_hbond_publ_flag
O2 H21 O5 1_555 1_555 2_656 .91(6) 2.06(5) 2.950(4) 161(4) yes
C1 H1 O2 1_555 1_555 2_656 1.04 2.52 3.224(5) 125 yes
C9 H9 O3 1_555 1_555 2_647 1.04 2.55 3.381(4) 136 yes
C3 H3 Cg 1_555 1_555 2_647 1.04 2.98 3.971(3) 160 yes
C12 H12 Cg 1_555 1_555 2_557 1.04 2.76 3.539(3) 132 ?

loop_
_geom_torsion_atom_site_label_1
_geom_torsion_atom_site_label_2
_geom_torsion_atom_site_label_3
_geom_torsion_atom_site_label_4
_geom_torsion
_geom_torsion_publ_flag
C6 O1 C1 O5 25.2(3) ?
C6 O1 C1 C2 -94.1(3) ?
C6 O1 C1 H1 144.4 ?
C1 O1 C6 C5 1.1(3) ?
C1 O1 C6 H6a -118.0 ?
C1 O1 C6 H6b 120.5 ?
H21 O2 C2 C1 91(3) ?
H21 O2 C2 C3 -148(3) ?
H21 O2 C2 H2 -29(3) ?
C7 O3 C3 C2 164.4(2) ?
C7 O3 C3 C4 39.9(2) yes
C7 O3 C3 H3 -75.2 ?
C3 O3 C7 O4 -42.0(2) yes
C3 O3 C7 C8 -162.3(2) ?
C3 O3 C7 H7 77.3 ?
C7 O4 C4 C3 -1.3(3) yes
C7 O4 C4 C5 -122.1(3) ?
C7 O4 C4 H4 116.2 ?
C4 O4 C7 O3 26.4(3) yes
C4 O4 C7 C8 148.6(2) ?
C4 O4 C7 H7 -93.1 ?
C5 O5 C1 O1 -42.1(3) ?
C5 O5 C1 C2 78.1(3) ?
C5 O5 C1 H1 -161.8 ?
C1 O5 C5 C4 -79.5(3) ?
C1 O5 C5 C6 41.0(3) ?
C1 O5 C5 H5 161.3 ?
O1 C1 C2 O2 -172.3(3) ?
O1 C1 C2 C3 68.6(4) ?
O1 C1 C2 H2 -52.0 ?
O5 C1 C2 O2 70.5(3) ?
O5 C1 C2 C3 -48.6(3) ?
O5 C1 C2 H2 -169.2 ?
H1 C1 C2 O2 -50.0 ?
H1 C1 C2 C3 -169.1 ?
H1 C1 C2 H2 70.4 ?
O2 C2 C3 O3 146.1(2) ?
O2 C2 C3 C4 -97.9(3) ?
O2 C2 C3 H3 23.0 ?
C1 C2 C3 O3 -94.1(3) ?
C1 C2 C3 C4 21.9(4) ?
C1 C2 C3 H3 142.8 ?
H2 C2 C3 O3 26.7 ?
H2 C2 C3 C4 142.7 ?
H2 C2 C3 H3 -96.4 ?
O3 C3 C4 O4 -23.5(3) yes
O3 C3 C4 C5 95.9(3) ?
O3 C3 C4 H4 -143.5 ?
C2 C3 C4 O4 -144.2(3) ?
C2 C3 C4 C5 -24.8(4) ?
C2 C3 C4 H4 95.8 ?
H3 C3 C4 O4 94.9 ?
H3 C3 C4 C5 -145.7 ?
H3 C3 C4 H4 -25.1 ?
O4 C4 C5 O5 168.7(3) ?
O4 C4 C5 C6 56.3(4) ?
O4 C4 C5 H5 -71.7 ?
C3 C4 C5 O5 53.0(4) ?
C3 C4 C5 C6 -59.4(4) ?
C3 C4 C5 H5 172.6 ?
H4 C4 C5 O5 -67.5 ?
H4 C4 C5 C6 -179.9 ?
H4 C4 C5 H5 52.1 ?
O5 C5 C6 O1 -26.3(3) ?
O5 C5 C6 H6a 92.9 ?
O5 C5 C6 H6b -145.5 ?
C4 C5 C6 O1 88.8(3) ?
C4 C5 C6 H6a -152.1 ?
C4 C5 C6 H6b -30.5 ?
H5 C5 C6 O1 -144.7 ?
H5 C5 C6 H6a -25.6 ?
H5 C5 C6 H6b 96.0 ?
O3 C7 C8 C9 -166.5(2) ?
O3 C7 C8 C13 14.2(3) ?
O4 C7 C8 C9 76.2(3) ?
O4 C7 C8 C13 -103.1(3) ?
H7 C7 C8 C9 -44.2 ?
H7 C7 C8 C13 136.5 ?
C7 C8 C9 C10 -178.1(3) ?
C7 C8 C9 H9 1.0 ?
C13 C8 C9 C10 1.3(4) ?
C13 C8 C9 H9 -179.7 ?
C7 C8 C13 C12 178.2(2) ?
C7 C8 C13 H13 -1.6 ?
C9 C8 C13 C12 -1.1(4) ?
C9 C8 C13 H13 179.1 ?
C8 C9 C10 C11 -1.1(5) ?
C8 C9 C10 H10 179.7 ?
H9 C9 C10 C11 179.9 ?
H9 C9 C10 H10 .7 ?
C9 C10 C11 C12 .7(5) ?
C9 C10 C11 H11 180.0 ?
H10 C10 C11 C12 180.0 ?
H10 C10 C11 H11 -.7 ?
C10 C11 C12 C13 -.6(5) ?
C10 C11 C12 H12 -179.9 ?
H11 C11 C12 C13 -179.9 ?
H11 C11 C12 H12 .8 ?
C11 C12 C13 C8 .8(4) ?
C11 C12 C13 H13 -179.4 ?
H12 C12 C13 C8 -179.9 ?
H12 C12 C13 H13 -.1 ?

loop_
_cod_related_entry_id
_cod_related_entry_database
_cod_related_entry_code
1 ChemSpider 21182201
